data_1552477
loop_
_publ_author_name
'Xu, Xiaowen'
'Jerca, Florica Adriana'
'Van Hecke, Kristof'
'Jerca, Valentin Victor'
'Hoogenboom, Richard'

_publ_section_title
;
 High compression strength single network hydrogels with pillar[5]arene
 junction points
;
_journal_issue 2
_journal_name_full 'Materials Horizons'
_journal_page_first 566
_journal_page_last 573
_journal_paper_doi 10.1039/C9MH01401B
_journal_volume 7
_journal_year 2020
_chemical_formula_moiety 'C51 H58 O14'
_chemical_formula_sum 'C51 H58 O14'
_chemical_formula_weight 894.97
_space_group_crystal_system triclinic
_space_group_IT_number 2
_space_group_name_Hall '-P 1'
_space_group_name_H-M_alt 'P -1'
_symmetry_space_group_name_Hall '-P 1'
_symmetry_space_group_name_H-M 'P -1'
_atom_sites_solution_hydrogens geom
_atom_sites_solution_primary direct
_audit_creation_date 2019-01-25
_audit_creation_method
;
Olex2 1.2
(compiled May 18 2018 14:05:52 for OlexSys, GUI svn.r5506)
;
_audit_update_record
;
2019-04-15 deposited with the CCDC.    2019-10-24 downloaded from the CCDC.
;
_cell_angle_alpha 93.6475(17)
_cell_angle_beta 99.9526(19)
_cell_angle_gamma 92.348(2)
_cell_formula_units_Z 2
_cell_length_a 9.6444(3)
_cell_length_b 12.2441(3)
_cell_length_c 19.4216(4)
_cell_measurement_reflns_used 18519
_cell_measurement_temperature 100.0(1)
_cell_measurement_theta_max 75.2540
_cell_measurement_theta_min 3.6190
_cell_volume 2251.20(10)
_computing_cell_refinement 'CrysAlisPro 1.171.39.46 (Rigaku OD, 2018)'
_computing_data_collection 'CrysAlisPro 1.171.39.46 (Rigaku OD, 2018)'
_computing_data_reduction 'CrysAlisPro 1.171.39.46 (Rigaku OD, 2018)'
_computing_molecular_graphics 'Olex2 (Dolomanov et al., 2009)'
_computing_publication_material 'Olex2 (Dolomanov et al., 2009)'
_computing_structure_refinement 'ShelXL (Sheldrick, 2015)'
_computing_structure_solution 'ShelXS (Sheldrick, 2008)'
_diffrn_ambient_environment N~2~
_diffrn_ambient_temperature 100.0(1)
_diffrn_detector 'CCD plate'
_diffrn_detector_area_resol_mean 10.4839
_diffrn_detector_type Atlas
_diffrn_measured_fraction_theta_full 1.000
_diffrn_measured_fraction_theta_max 0.979
_diffrn_measurement_details
;
List of Runs (angles in degrees, time in seconds):

  # Type    Start    End  Width  t~exp~   \w     \q     \k     \f   Frames
#--------------------------------------------------------------------------
  1  \w    -70.00  31.00   1.00    1.00    --  -41.80  57.00   0.00  101
  2  \w    -74.00  34.00   1.00    1.00    --  -41.80  77.00  90.00  108
  3  \w    -74.00  34.00   1.00    1.00    --  -41.80  77.00-150.00  108
  4  \w    -70.00  31.00   1.00    1.00    --  -41.80  57.00-120.00  101
  5  \w     83.00 178.00   1.00    6.00    --  109.13  45.00   0.00   95
  6  \w     26.00 110.00   1.00    6.00    --  109.13 -94.00  30.00   84
  7  \w     37.00 138.00   1.00    6.00    --  109.13 -61.00 150.00  101
  8  \w     37.00 123.00   1.00    6.00    --  109.13-133.00-152.00   86
  9  \w     81.00 178.00   1.00    6.00    --  109.13  30.00 120.00   97
 10  \w     83.00 178.00   1.00    6.00    --  109.13  45.00  60.00   95
 11  \w     36.00 117.00   1.00    6.00    --  109.13-125.00 -60.00   81
 12  \w     83.00 178.00   1.00    6.00    --  109.13  45.00-150.00   95
 13  \w     37.00 138.00   1.00    6.00    --  109.13 -61.00  30.00  101
 14  \w     36.00 117.00   1.00    6.00    --  109.13-125.00   0.00   81
 15  \w   -118.00  -9.00   1.00    1.00    --  -41.80 -77.00 120.00  109
 16  \w   -118.00  -9.00   1.00    1.00    --  -41.80 -77.00  30.00  109
 17  \w   -114.00 -14.00   1.00    1.00    --  -41.80 -57.00 -60.00  100
 18  \w   -114.00 -14.00   1.00    1.00    --  -41.80 -57.00-150.00  100
 19  \w     80.00 178.00   1.00    6.00    --  109.13  61.00  60.00   98
 20  \w     80.00 178.00   1.00    6.00    --  109.13  61.00-120.00   98
 21  \w     80.00 178.00   1.00    6.00    --  109.13  61.00 150.00   98
 22  \w     80.00 178.00   1.00    6.00    --  109.13  61.00 120.00   98
 23  \w     81.00 178.00   1.00    6.00    --  109.13  30.00 -60.00   97
 24  \w     80.00 178.00   1.00    6.00    --  109.13  61.00-180.00   98
 25  \w     83.00 178.00   1.00    6.00    --  109.13  45.00  30.00   95
 26  \w     83.00 178.00   1.00    6.00    --  109.13  45.00 -30.00   95
 27  \w   -118.00  -9.00   1.00    1.00    --  -41.80 -77.00-150.00  109
 28  \w   -118.00  -9.00   1.00    1.00    --  -41.80 -77.00 -60.00  109
 29  \w   -116.00 -17.00   1.00    1.00    --  -41.80 -38.00 -60.00   99
 30  \w     17.00 116.00   1.00    1.00    --   41.80  38.00   0.00   99
 31  \w     80.00 148.00   1.00    6.00    --  109.13  61.00-150.00   68
 32  \w     83.00 178.00   1.00    6.00    --  109.13  45.00 -60.00   95
;
_diffrn_measurement_device 'four-circle diffractometer'
_diffrn_measurement_device_type 'SuperNova, Dual, Cu at home/near, Atlas'
_diffrn_measurement_method '\w scans'
_diffrn_orient_matrix_type 'CrysAlisPro convention (1999,Acta A55,543-557)'
_diffrn_orient_matrix_UB_11 0.1278000000
_diffrn_orient_matrix_UB_12 -0.0045888000
_diffrn_orient_matrix_UB_13 -0.0377681000
_diffrn_orient_matrix_UB_21 -0.1000562000
_diffrn_orient_matrix_UB_22 -0.0096689000
_diffrn_orient_matrix_UB_23 -0.0713572000
_diffrn_orient_matrix_UB_31 0.0055875000
_diffrn_orient_matrix_UB_32 0.1257987000
_diffrn_orient_matrix_UB_33 -0.0010407000
_diffrn_radiation_monochromator mirror
_diffrn_radiation_probe x-ray
_diffrn_radiation_type CuK\a
_diffrn_radiation_wavelength 1.54184
_diffrn_reflns_av_R_equivalents 0.0398
_diffrn_reflns_av_unetI/netI 0.0291
_diffrn_reflns_Laue_measured_fraction_full 1.000
_diffrn_reflns_Laue_measured_fraction_max 0.979
_diffrn_reflns_limit_h_max 12
_diffrn_reflns_limit_h_min -12
_diffrn_reflns_limit_k_max 15
_diffrn_reflns_limit_k_min -12
_diffrn_reflns_limit_l_max 24
_diffrn_reflns_limit_l_min -24
_diffrn_reflns_number 42196
_diffrn_reflns_point_group_measured_fraction_full 1.000
_diffrn_reflns_point_group_measured_fraction_max 0.979
_diffrn_reflns_theta_full 67.684
_diffrn_reflns_theta_max 75.444
_diffrn_reflns_theta_min 3.622
_diffrn_source 'micro-focus sealed X-ray tube'
_diffrn_source_type 'SuperNova (Cu) X-ray Source'
_exptl_absorpt_coefficient_mu 0.789
_exptl_absorpt_correction_T_max 1.000
_exptl_absorpt_correction_T_min 0.732
_exptl_absorpt_correction_type gaussian
_exptl_absorpt_process_details
;
CrysAlisPro 1.171.39.46 (Rigaku Oxford Diffraction, 2018)
Numerical absorption correction based on gaussian integration over
            a multifaceted crystal model
Empirical absorption correction using spherical harmonics,
 implemented in SCALE3 ABSPACK scaling algorithm.
;
_exptl_crystal_colour 'clear colourless'
_exptl_crystal_colour_lustre clear
_exptl_crystal_colour_primary colourless
_exptl_crystal_density_diffrn 1.320
_exptl_crystal_description block
_exptl_crystal_F_000 952
_exptl_crystal_size_max 0.263
_exptl_crystal_size_mid 0.15
_exptl_crystal_size_min 0.142
_refine_diff_density_max 0.452
_refine_diff_density_min -0.336
_refine_diff_density_rms 0.047
_refine_ls_extinction_method none
_refine_ls_goodness_of_fit_ref 1.040
_refine_ls_hydrogen_treatment constr
_refine_ls_matrix_type full
_refine_ls_number_parameters 604
_refine_ls_number_reflns 9132
_refine_ls_number_restraints 9
_refine_ls_restrained_S_all 1.061
_refine_ls_R_factor_all 0.0516
_refine_ls_R_factor_gt 0.0433
_refine_ls_shift/su_max 0.000
_refine_ls_shift/su_mean 0.000
_refine_ls_structure_factor_coef Fsqd
_refine_ls_weighting_details 'w=1/[\s^2^(Fo^2^)+(0.0639P)^2^+0.5488P] where P=(Fo^2^+2Fc^2^)/3'
_refine_ls_weighting_scheme calc
_refine_ls_wR_factor_gt 0.1122
_refine_ls_wR_factor_ref 0.1197
_reflns_Friedel_coverage 0.000
_reflns_number_gt 7752
_reflns_number_total 9132
_reflns_threshold_expression 'I > 2\s(I)'
_cod_data_source_file c9mh01401b2.cif
_cod_data_source_block rh083
_cod_depositor_comments
;Adding full bibliography for 1552477.cif.

 Adding full bibliography for 1552477.cif.
;
_cod_database_code 1552477
_shelx_shelxl_version_number 2018/3
_chemical_oxdiff_formula 'C51 H58 O14'
_shelx_space_group_comment
;
The symmetry employed for this shelxl refinement is uniquely defined
by the following loop, which should always be used as a source of
symmetry information in preference to the above space-group names.
They are only intended as comments.
;
_shelx_estimated_absorpt_t_max 0.896
_shelx_estimated_absorpt_t_min 0.819
_reflns_odcompleteness_completeness 99.99
_reflns_odcompleteness_iscentric 1
_reflns_odcompleteness_theta 66.97
_olex2_refinement_description
;
1. Fixed Uiso
 At 1.2 times of:
  All C(H) groups, All C(H,H) groups
 At 1.5 times of:
  All C(H,H,H) groups
2. Restrained distances
 C12-O6
 1.33 with sigma of 0.01
 O6-C13A = O6-C13B
 1.46 with sigma of 0.01
 C13A-C14A = C13B-C14B
 1.49 with sigma of 0.01
 C12-C13A = C12-C13B
 2.37 with sigma of 0.02
 O6-C14A = O6-C14B
 2.38 with sigma of 0.02
3. Uiso/Uaniso restraints and constraints
Uanis(C14A) = Uanis(C14B)
Uanis(C13A) = Uanis(C13B)
4. Others
 Sof(C13B)=Sof(H13C)=Sof(H13D)=Sof(C14B)=Sof(H14D)=Sof(H14E)=Sof(H14F)=1-FVAR(1)
 Sof(C13A)=Sof(H13A)=Sof(H13B)=Sof(C14A)=Sof(H14A)=Sof(H14B)=Sof(H14C)=FVAR(1)
5.a Secondary CH2 refined with riding coordinates:
 C7(H7A,H7B), C9(H9A,H9B), C11(H11A,H11B), C15(H15A,H15B), C24(H24A,H24B),
 C33(H33A,H33B), C42(H42A,H42B), C51(H51A,H51B), C13A(H13A,H13B), C13B(H13C,
 H13D)
5.b Aromatic/amide H refined with riding coordinates:
 C3(H3), C6(H6), C17(H17), C20(H20), C26(H26), C29(H29), C35(H35), C38(H38),
 C44(H44), C47(H47)
5.c Idealised Me refined as rotating group:
 C10(H10A,H10B,H10C), C22(H22A,H22B,H22C), C23(H23A,H23B,H23C), C31(H31A,H31B,
 H31C), C32(H32A,H32B,H32C), C40(H40A,H40B,H40C), C41(H41A,H41B,H41C), C49(H49A,
 H49B,H49C), C50(H50A,H50B,H50C), C14A(H14A,H14B,H14C), C14B(H14D,H14E,H14F)
;
_olex2_exptl_crystal_mounting_method 'mounted on a nylon loop'
_olex2_submission_special_instructions 'No special instructions were received'
_oxdiff_exptl_absorpt_empirical_details
;
Empirical correction (ABSPACK) includes:
- Absorption correction using spherical harmonics
- Frame scaling
;
_oxdiff_exptl_absorpt_empirical_full_max 2.925
_oxdiff_exptl_absorpt_empirical_full_min 0.750

loop_
_space_group_symop_operation_xyz
'x, y, z'
'-x, -y, -z'

loop_
_atom_site_label
_atom_site_type_symbol
_atom_site_fract_x
_atom_site_fract_y
_atom_site_fract_z
_atom_site_U_iso_or_equiv
_atom_site_adp_type
_atom_site_occupancy
_atom_site_site_symmetry_order
_atom_site_calc_flag
_atom_site_refinement_flags_posn
_atom_site_refinement_flags_occupancy
_atom_site_disorder_assembly
_atom_site_disorder_group
O1 O 1.36577(11) 0.32685(10) 0.31743(7) 0.0399(3) Uani 1 1 d . . . .
O2 O 1.61555(14) 0.42007(11) 0.30732(8) 0.0496(3) Uani 1 1 d . . . .
O3 O 1.68145(11) 0.25853(10) 0.26726(7) 0.0403(3) Uani 1 1 d . . . .
O4 O 0.93928(11) 0.22706(10) 0.46336(5) 0.0334(2) Uani 1 1 d . . . .
O5 O 0.71212(13) 0.16890(12) 0.52013(7) 0.0458(3) Uani 1 1 d . . . .
O6 O 0.62338(14) 0.33326(13) 0.50009(6) 0.0523(4) Uani 1 1 d D . . .
O7 O 0.97571(11) 0.61896(9) 0.36314(5) 0.0322(2) Uani 1 1 d . . . .
O8 O 1.07866(11) 0.47954(9) 0.10097(5) 0.0325(2) Uani 1 1 d . . . .
O9 O 0.59170(10) 0.58329(9) 0.15566(6) 0.0310(2) Uani 1 1 d . . . .
O10 O 0.66729(12) 0.26021(9) -0.04482(5) 0.0325(2) Uani 1 1 d . . . .
O11 O 0.28978(11) 0.14959(9) 0.12641(5) 0.0312(2) Uani 1 1 d . . . .
O12 O 0.78105(10) -0.05390(9) 0.09738(5) 0.0293(2) Uani 1 1 d . . . .
O13 O 0.58399(10) -0.04192(10) 0.32777(5) 0.0316(2) Uani 1 1 d . . . .
O14 O 1.14493(10) -0.05197(9) 0.29830(6) 0.0319(2) Uani 1 1 d . . . .
C1 C 1.26335(14) 0.29837(13) 0.35563(7) 0.0300(3) Uani 1 1 d . . . .
C2 C 1.18632(15) 0.38465(13) 0.37612(7) 0.0292(3) Uani 1 1 d . . . .
C3 C 1.07816(15) 0.36146(13) 0.41280(7) 0.0303(3) Uani 1 1 d . . . .
H3 H 1.024755 0.419320 0.427409 0.036 Uiso 1 1 calc R . . .
C4 C 1.04702(15) 0.25528(13) 0.42838(7) 0.0291(3) Uani 1 1 d . . . .
C5 C 1.12623(14) 0.16835(13) 0.40891(7) 0.0267(3) Uani 1 1 d . . . .
C6 C 1.23447(14) 0.19212(13) 0.37222(7) 0.0283(3) Uani 1 1 d . . . .
H6 H 1.289383 0.134750 0.358333 0.034 Uiso 1 1 calc R . . .
C7 C 1.47412(15) 0.25504(14) 0.31210(9) 0.0352(3) Uani 1 1 d . . . .
H7A H 1.441885 0.196182 0.274716 0.042 Uiso 1 1 calc R . . .
H7B H 1.502509 0.220983 0.356929 0.042 Uiso 1 1 calc R . . .
C8 C 1.59661(15) 0.32256(13) 0.29475(8) 0.0320(3) Uani 1 1 d . . . .
C9 C 1.80558(16) 0.31234(15) 0.24865(10) 0.0398(4) Uani 1 1 d . . . .
H9A H 1.855778 0.360955 0.288659 0.048 Uiso 1 1 calc R . . .
H9B H 1.778135 0.357107 0.208277 0.048 Uiso 1 1 calc R . . .
C10 C 1.89761(17) 0.22481(15) 0.23019(9) 0.0389(4) Uani 1 1 d . . . .
H10A H 1.848977 0.180146 0.188704 0.058 Uiso 1 1 calc GR . . .
H10B H 1.919208 0.178366 0.269523 0.058 Uiso 1 1 calc GR . . .
H10C H 1.985409 0.258133 0.220142 0.058 Uiso 1 1 calc GR . . .
C11 C 0.84340(16) 0.30900(14) 0.47206(8) 0.0346(3) Uani 1 1 d . . . .
H11A H 0.809009 0.339210 0.426502 0.042 Uiso 1 1 calc R . . .
H11B H 0.890979 0.369529 0.505035 0.042 Uiso 1 1 calc R . . .
C12 C 0.72130(16) 0.25912(15) 0.50036(7) 0.0357(4) Uani 1 1 d D . . .
C15 C 1.21580(15) 0.50035(13) 0.35755(8) 0.0323(3) Uani 1 1 d . . . .
H15A H 1.314179 0.508525 0.349513 0.039 Uiso 1 1 calc R . . .
H15B H 1.205606 0.552355 0.397307 0.039 Uiso 1 1 calc R . . .
C16 C 1.11645(14) 0.52816(12) 0.29264(7) 0.0263(3) Uani 1 1 d . . . .
C17 C 1.14170(14) 0.49181(12) 0.22708(8) 0.0272(3) Uani 1 1 d . . . .
H17 H 1.221940 0.450693 0.223611 0.033 Uiso 1 1 calc R . . .
C18 C 1.05175(14) 0.51448(12) 0.16648(7) 0.0247(3) Uani 1 1 d . . . .
C19 C 0.93573(13) 0.57733(11) 0.16971(7) 0.0227(3) Uani 1 1 d . . . .
C20 C 0.90926(14) 0.61359(11) 0.23569(7) 0.0236(3) Uani 1 1 d . . . .
H20 H 0.830361 0.656327 0.239035 0.028 Uiso 1 1 calc R . . .
C21 C 0.99708(14) 0.58785(12) 0.29652(7) 0.0248(3) Uani 1 1 d . . . .
C22 C 0.85105(17) 0.67428(16) 0.36918(8) 0.0380(4) Uani 1 1 d . . . .
H22A H 0.768428 0.628120 0.346323 0.057 Uiso 1 1 calc GR . . .
H22B H 0.852776 0.743489 0.346540 0.057 Uiso 1 1 calc GR . . .
H22C H 0.846067 0.689355 0.418831 0.057 Uiso 1 1 calc GR . . .
C23 C 1.10790(17) 0.36753(14) 0.09296(8) 0.0356(3) Uani 1 1 d . . . .
H23A H 1.128033 0.350621 0.045791 0.053 Uiso 1 1 calc GR . . .
H23B H 1.026058 0.321970 0.099704 0.053 Uiso 1 1 calc GR . . .
H23C H 1.189863 0.352471 0.127837 0.053 Uiso 1 1 calc GR . . .
C24 C 0.83838(14) 0.60242(12) 0.10301(7) 0.0243(3) Uani 1 1 d . . . .
H24A H 0.789631 0.670169 0.111821 0.029 Uiso 1 1 calc R . . .
H24B H 0.894775 0.615146 0.065976 0.029 Uiso 1 1 calc R . . .
C25 C 0.73030(13) 0.50912(11) 0.07816(7) 0.0231(3) Uani 1 1 d . . . .
C26 C 0.75059(14) 0.42959(12) 0.02670(7) 0.0245(3) Uani 1 1 d . . . .
H26 H 0.830762 0.436650 0.004647 0.029 Uiso 1 1 calc R . . .
C27 C 0.65517(15) 0.34003(12) 0.00715(6) 0.0253(3) Uani 1 1 d . . . .
C28 C 0.53805(14) 0.32687(12) 0.03992(7) 0.0243(3) Uani 1 1 d . . . .
C29 C 0.51594(13) 0.40837(12) 0.08972(7) 0.0253(3) Uani 1 1 d . . . .
H29 H 0.435264 0.401741 0.111434 0.030 Uiso 1 1 calc R . . .
C30 C 0.60928(14) 0.49902(12) 0.10827(7) 0.0245(3) Uani 1 1 d . . . .
C31 C 0.46531(16) 0.57886(14) 0.18405(9) 0.0350(3) Uani 1 1 d . . . .
H31A H 0.383942 0.571005 0.145788 0.052 Uiso 1 1 calc GR . . .
H31B H 0.460112 0.646519 0.213075 0.052 Uiso 1 1 calc GR . . .
H31C H 0.464805 0.515998 0.212836 0.052 Uiso 1 1 calc GR . . .
C32 C 0.79747(18) 0.25722(14) -0.06956(8) 0.0367(3) Uani 1 1 d . . . .
H32A H 0.794758 0.193718 -0.103220 0.055 Uiso 1 1 calc GR . . .
H32B H 0.874399 0.251373 -0.029995 0.055 Uiso 1 1 calc GR . . .
H32C H 0.813041 0.324520 -0.092536 0.055 Uiso 1 1 calc GR . . .
C33 C 0.43918(14) 0.22610(12) 0.02360(7) 0.0268(3) Uani 1 1 d . . . .
H33A H 0.433618 0.199945 -0.026144 0.032 Uiso 1 1 calc R . . .
H33B H 0.343597 0.245520 0.030423 0.032 Uiso 1 1 calc R . . .
C34 C 0.48766(13) 0.13441(12) 0.07000(7) 0.0235(3) Uani 1 1 d . . . .
C35 C 0.61144(13) 0.08321(12) 0.06236(7) 0.0246(3) Uani 1 1 d . . . .
H35 H 0.663481 0.106244 0.028079 0.029 Uiso 1 1 calc R . . .
C36 C 0.66014(13) -0.00016(12) 0.10343(7) 0.0234(3) Uani 1 1 d . . . .
C37 C 0.58547(13) -0.03647(11) 0.15397(7) 0.0225(3) Uani 1 1 d . . . .
C38 C 0.46141(13) 0.01362(12) 0.16145(7) 0.0241(3) Uani 1 1 d . . . .
H38 H 0.408794 -0.010126 0.195326 0.029 Uiso 1 1 calc R . . .
C39 C 0.41285(13) 0.09809(12) 0.12013(7) 0.0236(3) Uani 1 1 d . . . .
C40 C 0.19554(15) 0.09601(14) 0.16343(8) 0.0337(3) Uani 1 1 d . . . .
H40A H 0.178791 0.019223 0.145251 0.051 Uiso 1 1 calc GR . . .
H40B H 0.106015 0.132358 0.157263 0.051 Uiso 1 1 calc GR . . .
H40C H 0.236683 0.099431 0.213374 0.051 Uiso 1 1 calc GR . . .
C41 C 0.85714(15) -0.02188(15) 0.04500(8) 0.0340(3) Uani 1 1 d . . . .
H41A H 0.797132 -0.035000 -0.001199 0.051 Uiso 1 1 calc GR . . .
H41B H 0.941095 -0.064754 0.046595 0.051 Uiso 1 1 calc GR . . .
H41C H 0.885742 0.056226 0.053424 0.051 Uiso 1 1 calc GR . . .
C42 C 0.63846(14) -0.12734(12) 0.19940(7) 0.0259(3) Uani 1 1 d . . . .
H42A H 0.673693 -0.185499 0.170165 0.031 Uiso 1 1 calc R . . .
H42B H 0.559253 -0.159941 0.218880 0.031 Uiso 1 1 calc R . . .
C43 C 0.75568(14) -0.08619(11) 0.25919(7) 0.0243(3) Uani 1 1 d . . . .
C44 C 0.89675(14) -0.09093(12) 0.25247(7) 0.0254(3) Uani 1 1 d . . . .
H44 H 0.919904 -0.122848 0.210313 0.030 Uiso 1 1 calc R . . .
C45 C 1.00449(14) -0.04997(12) 0.30612(7) 0.0257(3) Uani 1 1 d . . . .
C46 C 0.97354(14) -0.00099(12) 0.36819(7) 0.0255(3) Uani 1 1 d . . . .
C47 C 0.83223(14) 0.00199(12) 0.37581(7) 0.0261(3) Uani 1 1 d . . . .
H47 H 0.809134 0.033777 0.418008 0.031 Uiso 1 1 calc R . . .
C48 C 0.72474(14) -0.04097(12) 0.32240(7) 0.0250(3) Uani 1 1 d . . . .
C49 C 0.55151(17) -0.02122(18) 0.39568(9) 0.0448(4) Uani 1 1 d . . . .
H49A H 0.450607 -0.037232 0.394236 0.067 Uiso 1 1 calc GR . . .
H49B H 0.575405 0.055908 0.411536 0.067 Uiso 1 1 calc GR . . .
H49C H 0.606044 -0.068021 0.428226 0.067 Uiso 1 1 calc GR . . .
C50 C 1.19217(17) -0.15547(17) 0.28271(12) 0.0509(5) Uani 1 1 d . . . .
H50A H 1.139021 -0.186405 0.237605 0.076 Uiso 1 1 calc GR . . .
H50B H 1.177941 -0.203717 0.319540 0.076 Uiso 1 1 calc GR . . .
H50C H 1.292695 -0.148900 0.280064 0.076 Uiso 1 1 calc GR . . .
C51 C 1.08987(14) 0.05205(13) 0.42435(7) 0.0283(3) Uani 1 1 d . . . .
H51A H 1.059120 0.052457 0.470427 0.034 Uiso 1 1 calc R . . .
H51B H 1.174760 0.008670 0.426800 0.034 Uiso 1 1 calc R . . .
C13A C 0.5071(6) 0.3240(4) 0.5305(3) 0.0396(11) Uani 0.526(3) 1 d D P A 1
H13A H 0.534799 0.304064 0.579421 0.047 Uiso 0.526(3) 1 calc R P A 1
H13B H 0.441330 0.265074 0.504696 0.047 Uiso 0.526(3) 1 calc R P A 1
C14A C 0.4358(3) 0.4292(3) 0.52990(16) 0.0373(5) Uani 0.526(3) 1 d D P A 1
H14A H 0.419252 0.453422 0.482164 0.056 Uiso 0.526(3) 1 calc GR P A 1
H14B H 0.495707 0.484775 0.561259 0.056 Uiso 0.526(3) 1 calc GR P A 1
H14C H 0.345502 0.418972 0.545876 0.056 Uiso 0.526(3) 1 calc GR P A 1
C13B C 0.4888(6) 0.2794(5) 0.5241(3) 0.0396(11) Uani 0.474(3) 1 d D P A 2
H13C H 0.403151 0.312422 0.500135 0.047 Uiso 0.474(3) 1 calc R P A 2
H13D H 0.481011 0.199962 0.509937 0.047 Uiso 0.474(3) 1 calc R P A 2
C14B C 0.4970(3) 0.2961(3) 0.60329(17) 0.0373(5) Uani 0.474(3) 1 d D P A 2
H14D H 0.499629 0.374623 0.617074 0.056 Uiso 0.474(3) 1 calc GR P A 2
H14E H 0.582627 0.264606 0.627099 0.056 Uiso 0.474(3) 1 calc GR P A 2
H14F H 0.414149 0.259663 0.616533 0.056 Uiso 0.474(3) 1 calc GR P A 2

loop_
_atom_site_aniso_label
_atom_site_aniso_U_11
_atom_site_aniso_U_22
_atom_site_aniso_U_33
_atom_site_aniso_U_23
_atom_site_aniso_U_13
_atom_site_aniso_U_12
O1 0.0305(5) 0.0378(7) 0.0548(7) 0.0122(5) 0.0126(5) 0.0045(5)
O2 0.0475(7) 0.0322(7) 0.0703(8) -0.0054(6) 0.0194(6) -0.0079(5)
O3 0.0311(5) 0.0291(6) 0.0625(7) 0.0017(5) 0.0144(5) -0.0019(5)
O4 0.0369(5) 0.0353(6) 0.0302(5) 0.0016(4) 0.0111(4) 0.0081(5)
O5 0.0412(6) 0.0517(8) 0.0476(7) -0.0001(6) 0.0168(5) 0.0076(6)
O6 0.0477(7) 0.0745(10) 0.0360(6) -0.0005(6) 0.0061(5) 0.0317(7)
O7 0.0383(5) 0.0323(6) 0.0245(5) -0.0026(4) 0.0021(4) 0.0059(4)
O8 0.0405(5) 0.0320(6) 0.0299(5) 0.0080(4) 0.0161(4) 0.0103(5)
O9 0.0280(5) 0.0264(6) 0.0392(5) -0.0076(4) 0.0119(4) -0.0015(4)
O10 0.0426(6) 0.0279(6) 0.0275(5) -0.0044(4) 0.0110(4) -0.0039(4)
O11 0.0298(5) 0.0308(6) 0.0359(5) 0.0050(4) 0.0109(4) 0.0098(4)
O12 0.0244(4) 0.0337(6) 0.0307(5) 0.0016(4) 0.0062(4) 0.0068(4)
O13 0.0240(5) 0.0383(6) 0.0335(5) 0.0048(4) 0.0070(4) 0.0022(4)
O14 0.0242(5) 0.0294(6) 0.0423(5) -0.0008(4) 0.0082(4) -0.0012(4)
C1 0.0240(6) 0.0351(9) 0.0284(6) 0.0003(6) -0.0008(5) -0.0007(6)
C2 0.0296(6) 0.0303(8) 0.0228(6) -0.0023(5) -0.0066(5) 0.0000(6)
C3 0.0344(7) 0.0311(8) 0.0224(6) -0.0035(5) -0.0017(5) 0.0046(6)
C4 0.0295(6) 0.0365(9) 0.0193(6) -0.0020(5) 0.0001(5) 0.0029(6)
C5 0.0253(6) 0.0310(8) 0.0209(6) -0.0005(5) -0.0029(5) 0.0010(5)
C6 0.0244(6) 0.0306(8) 0.0275(6) -0.0012(5) -0.0007(5) 0.0020(5)
C7 0.0268(7) 0.0311(9) 0.0468(8) 0.0002(7) 0.0057(6) -0.0021(6)
C8 0.0269(7) 0.0287(9) 0.0381(7) 0.0015(6) 0.0005(5) -0.0017(6)
C9 0.0298(7) 0.0359(9) 0.0553(9) 0.0109(7) 0.0099(7) -0.0024(7)
C10 0.0343(8) 0.0392(10) 0.0436(8) -0.0001(7) 0.0094(6) -0.0003(7)
C11 0.0394(8) 0.0375(9) 0.0267(6) -0.0031(6) 0.0047(6) 0.0117(7)
C12 0.0359(7) 0.0480(11) 0.0214(6) -0.0062(6) 0.0002(5) 0.0130(7)
C15 0.0287(7) 0.0293(8) 0.0339(7) -0.0030(6) -0.0060(5) -0.0025(6)
C16 0.0237(6) 0.0216(7) 0.0310(6) 0.0007(5) -0.0008(5) -0.0051(5)
C17 0.0213(6) 0.0247(7) 0.0359(7) 0.0040(6) 0.0061(5) -0.0014(5)
C18 0.0251(6) 0.0218(7) 0.0292(6) 0.0036(5) 0.0101(5) -0.0018(5)
C19 0.0239(6) 0.0173(7) 0.0272(6) 0.0034(5) 0.0057(5) -0.0032(5)
C20 0.0246(6) 0.0170(7) 0.0289(6) 0.0005(5) 0.0050(5) -0.0015(5)
C21 0.0279(6) 0.0189(7) 0.0263(6) -0.0015(5) 0.0040(5) -0.0053(5)
C22 0.0369(8) 0.0510(11) 0.0278(7) 0.0015(6) 0.0091(6) 0.0089(7)
C23 0.0444(8) 0.0344(9) 0.0301(7) 0.0027(6) 0.0096(6) 0.0141(7)
C24 0.0279(6) 0.0201(7) 0.0258(6) 0.0049(5) 0.0064(5) 0.0014(5)
C25 0.0252(6) 0.0202(7) 0.0239(6) 0.0057(5) 0.0026(5) 0.0027(5)
C26 0.0291(6) 0.0222(7) 0.0233(6) 0.0058(5) 0.0058(5) 0.0029(5)
C27 0.0327(7) 0.0229(7) 0.0199(5) 0.0019(5) 0.0031(5) 0.0033(5)
C28 0.0248(6) 0.0229(7) 0.0235(6) 0.0039(5) -0.0016(5) 0.0020(5)
C29 0.0221(6) 0.0254(7) 0.0279(6) 0.0029(5) 0.0028(5) 0.0030(5)
C30 0.0252(6) 0.0220(7) 0.0260(6) 0.0007(5) 0.0034(5) 0.0034(5)
C31 0.0310(7) 0.0321(9) 0.0439(8) -0.0060(6) 0.0157(6) 0.0003(6)
C32 0.0464(8) 0.0301(9) 0.0362(7) -0.0035(6) 0.0167(6) 0.0021(7)
C33 0.0257(6) 0.0259(8) 0.0263(6) 0.0014(5) -0.0014(5) 0.0002(5)
C34 0.0240(6) 0.0207(7) 0.0233(6) -0.0022(5) -0.0014(5) -0.0012(5)
C35 0.0228(6) 0.0266(8) 0.0228(6) -0.0013(5) 0.0019(4) -0.0019(5)
C36 0.0205(6) 0.0225(7) 0.0253(6) -0.0045(5) 0.0008(4) -0.0001(5)
C37 0.0226(6) 0.0172(7) 0.0253(6) -0.0029(5) 0.0002(4) -0.0017(5)
C38 0.0240(6) 0.0215(7) 0.0255(6) -0.0026(5) 0.0035(5) -0.0025(5)
C39 0.0226(6) 0.0212(7) 0.0252(6) -0.0047(5) 0.0014(5) 0.0021(5)
C40 0.0268(6) 0.0367(9) 0.0390(7) 0.0014(6) 0.0093(6) 0.0044(6)
C41 0.0239(6) 0.0458(10) 0.0327(7) 0.0010(6) 0.0065(5) 0.0034(6)
C42 0.0262(6) 0.0183(7) 0.0320(6) 0.0009(5) 0.0025(5) -0.0016(5)
C43 0.0264(6) 0.0168(7) 0.0292(6) 0.0051(5) 0.0026(5) 0.0005(5)
C44 0.0284(6) 0.0201(7) 0.0280(6) 0.0027(5) 0.0052(5) 0.0022(5)
C45 0.0240(6) 0.0229(7) 0.0307(6) 0.0044(5) 0.0050(5) 0.0012(5)
C46 0.0266(6) 0.0237(7) 0.0256(6) 0.0054(5) 0.0021(5) 0.0014(5)
C47 0.0285(6) 0.0268(8) 0.0238(6) 0.0060(5) 0.0047(5) 0.0032(5)
C48 0.0240(6) 0.0226(7) 0.0293(6) 0.0084(5) 0.0044(5) 0.0026(5)
C49 0.0316(7) 0.0604(12) 0.0431(8) -0.0086(8) 0.0144(6) -0.0042(8)
C50 0.0276(7) 0.0421(11) 0.0813(13) -0.0191(10) 0.0139(8) -0.0002(7)
C51 0.0270(6) 0.0331(8) 0.0235(6) 0.0033(5) 0.0006(5) 0.0030(6)
C13A 0.0374(15) 0.049(3) 0.0324(12) -0.008(2) 0.0057(11) 0.018(2)
C14A 0.0323(10) 0.0414(14) 0.0379(11) -0.0005(9) 0.0067(8) 0.0012(9)
C13B 0.0374(15) 0.049(3) 0.0324(12) -0.008(2) 0.0057(11) 0.018(2)
C14B 0.0323(10) 0.0414(14) 0.0379(11) -0.0005(9) 0.0067(8) 0.0012(9)

loop_
_atom_type_symbol
_atom_type_description
_atom_type_scat_dispersion_real
_atom_type_scat_dispersion_imag
_atom_type_scat_source
C C 0.0181 0.0091 'International Tables Vol C Tables 4.2.6.8 and 6.1.1.4'
H H 0.0000 0.0000 'International Tables Vol C Tables 4.2.6.8 and 6.1.1.4'
O O 0.0492 0.0322 'International Tables Vol C Tables 4.2.6.8 and 6.1.1.4'

loop_
_exptl_crystal_face_index_h
_exptl_crystal_face_index_k
_exptl_crystal_face_index_l
_exptl_crystal_face_perp_dist
-2 7 -5 0.0997
2 -7 5 0.0997
-4 -3 -7 0.1109
4 -1 7 0.0444
5 1 -9 0.0165
-5 0 9 0.1168
-4 -5 7 0.1415
5 -3 -8 0.0430
1 8 -3 0.0743
-4 5 6 0.1096
3 -6 -5 0.1003
-4 2 -8 0.0900

loop_
_geom_angle_atom_site_label_1
_geom_angle_atom_site_label_2
_geom_angle_atom_site_label_3
_geom_angle
C1 O1 C7 118.82(13)
C8 O3 C9 116.09(13)
C4 O4 C11 116.08(13)
C12 O6 C13A 125.4(3)
C12 O6 C13B 109.2(3)
C21 O7 C22 117.22(11)
C18 O8 C23 115.05(11)
C30 O9 C31 116.97(11)
C27 O10 C32 117.74(12)
C39 O11 C40 116.83(11)
C36 O12 C41 117.30(11)
C48 O13 C49 117.03(11)
C45 O14 C50 115.47(12)
O1 C1 C2 115.08(14)
O1 C1 C6 123.94(14)
C6 C1 C2 120.96(14)
C1 C2 C15 121.35(14)
C3 C2 C1 118.27(14)
C3 C2 C15 120.36(14)
C4 C3 C2 121.06(14)
O4 C4 C3 123.63(13)
O4 C4 C5 115.57(14)
C3 C4 C5 120.80(14)
C4 C5 C51 120.75(13)
C6 C5 C4 117.85(14)
C6 C5 C51 121.34(13)
C1 C6 C5 121.04(14)
O1 C7 C8 106.91(13)
O2 C8 O3 125.49(15)
O2 C8 C7 124.49(15)
O3 C8 C7 109.95(13)
O3 C9 C10 107.10(14)
O4 C11 C12 108.85(14)
O5 C12 O6 125.14(16)
O5 C12 C11 126.57(14)
O6 C12 C11 108.29(16)
C2 C15 C16 111.55(11)
C17 C16 C15 119.53(13)
C17 C16 C21 118.48(12)
C21 C16 C15 121.97(13)
C16 C17 C18 121.09(13)
O8 C18 C19 118.21(12)
C17 C18 O8 120.90(12)
C17 C18 C19 120.82(12)
C18 C19 C20 118.29(12)
C18 C19 C24 120.45(12)
C20 C19 C24 121.23(12)
C21 C20 C19 120.80(13)
O7 C21 C16 115.69(12)
O7 C21 C20 123.87(13)
C20 C21 C16 120.43(12)
C25 C24 C19 111.08(11)
C26 C25 C24 121.22(12)
C26 C25 C30 118.54(13)
C30 C25 C24 120.20(12)
C27 C26 C25 121.01(12)
O10 C27 C26 123.73(12)
O10 C27 C28 115.83(12)
C26 C27 C28 120.43(13)
C27 C28 C33 121.42(13)
C29 C28 C27 118.26(13)
C29 C28 C33 120.31(12)
C30 C29 C28 121.42(12)
O9 C30 C25 115.57(12)
O9 C30 C29 124.22(12)
C29 C30 C25 120.21(13)
C28 C33 C34 111.85(11)
C35 C34 C33 119.48(12)
C39 C34 C33 122.66(12)
C39 C34 C35 117.86(13)
C36 C35 C34 121.66(12)
O12 C36 C35 123.78(12)
O12 C36 C37 115.65(12)
C35 C36 C37 120.57(12)
C36 C37 C42 120.90(12)
C38 C37 C36 118.05(12)
C38 C37 C42 121.06(12)
C37 C38 C39 121.25(12)
O11 C39 C34 116.83(12)
O11 C39 C38 122.56(12)
C34 C39 C38 120.61(12)
C37 C42 C43 112.01(11)
C44 C43 C42 121.13(12)
C44 C43 C48 118.07(12)
C48 C43 C42 120.80(12)
C45 C44 C43 121.43(13)
O14 C45 C44 121.16(12)
O14 C45 C46 118.23(12)
C44 C45 C46 120.54(12)
C45 C46 C47 118.26(12)
C45 C46 C51 120.72(12)
C47 C46 C51 120.95(12)
C48 C47 C46 120.96(13)
O13 C48 C43 116.08(12)
O13 C48 C47 123.26(12)
C47 C48 C43 120.67(12)
C5 C51 C46 111.00(11)
O6 C13A C14A 110.1(4)
C14B C13B O6 111.5(4)

loop_
_geom_bond_atom_site_label_1
_geom_bond_atom_site_label_2
_geom_bond_distance
O1 C1 1.3805(18)
O1 C7 1.4060(19)
O2 C8 1.203(2)
O3 C8 1.3113(19)
O3 C9 1.4537(18)
O4 C4 1.3804(18)
O4 C11 1.4137(18)
O5 C12 1.197(2)
O6 C12 1.3361(19)
O6 C13A 1.359(5)
O6 C13B 1.586(6)
O7 C21 1.3776(16)
O7 C22 1.4224(18)
O8 C18 1.3868(16)
O8 C23 1.416(2)
O9 C30 1.3740(17)
O9 C31 1.4225(16)
O10 C27 1.3828(17)
O10 C32 1.4207(18)
O11 C39 1.3867(16)
O11 C40 1.4179(18)
O12 C36 1.3809(16)
O12 C41 1.4185(18)
O13 C48 1.3789(16)
O13 C49 1.4173(19)
O14 C45 1.3898(16)
O14 C50 1.397(2)
C1 C2 1.393(2)
C1 C6 1.389(2)
C2 C3 1.391(2)
C2 C15 1.512(2)
C3 C4 1.386(2)
C4 C5 1.405(2)
C5 C6 1.393(2)
C5 C51 1.513(2)
C7 C8 1.512(2)
C9 C10 1.485(2)
C11 C12 1.506(2)
C15 C16 1.5123(19)
C16 C17 1.387(2)
C16 C21 1.399(2)
C17 C18 1.387(2)
C18 C19 1.3916(19)
C19 C20 1.3980(18)
C19 C24 1.5192(18)
C20 C21 1.3914(19)
C24 C25 1.5109(19)
C25 C26 1.3945(19)
C25 C30 1.3975(18)
C26 C27 1.392(2)
C27 C28 1.3976(19)
C28 C29 1.3937(19)
C28 C33 1.510(2)
C29 C30 1.388(2)
C33 C34 1.5222(19)
C34 C35 1.3967(18)
C34 C39 1.3920(19)
C35 C36 1.383(2)
C36 C37 1.3976(19)
C37 C38 1.3921(18)
C37 C42 1.5144(19)
C38 C39 1.396(2)
C42 C43 1.5183(18)
C43 C44 1.3923(19)
C43 C48 1.3988(19)
C44 C45 1.3905(19)
C45 C46 1.3961(19)
C46 C47 1.3978(19)
C46 C51 1.5157(18)
C47 C48 1.3933(19)
C13A C14A 1.485(5)
C13B C14B 1.527(6)

loop_
_exptl_oxdiff_crystal_face_indexfrac_h
_exptl_oxdiff_crystal_face_indexfrac_k
_exptl_oxdiff_crystal_face_indexfrac_l
_exptl_oxdiff_crystal_face_x
_exptl_oxdiff_crystal_face_y
_exptl_oxdiff_crystal_face_z
-2.0068 6.9969 -5.0062 -0.0995 0.4904 0.8742
2.0068 -6.9969 5.0062 0.0995 -0.4904 -0.8742
-4.0039 -2.9928 -6.9925 -0.2339 0.9285 -0.3916
4.0058 -1.0037 6.9971 0.2523 -0.8904 -0.1112
4.9973 1.0013 -9.0086 0.9743 0.1331 0.1633
-4.9978 -0.0022 9.0074 -0.9789 -0.1427 -0.0376
-3.9959 -4.9973 7.0116 -0.7526 -0.0522 -0.6583
4.9998 -2.9957 -8.0039 0.9550 0.0998 -0.3406
0.9951 7.9940 -3.0108 0.2042 0.0380 1.0143
-4.0013 4.9944 6.0001 -0.7609 -0.0761 0.5997
3.0018 -5.9937 -4.9976 0.5999 0.1142 -0.7320
-4.0068 2.0033 -7.9984 -0.2192 0.9523 0.2379
